data_7104292
loop_
_publ_author_name
'Chisholm, Malcolm H'
'Gallucci, Judith C'
'Yaman, G\"ul\,sah'
'Young, Tanya'

_publ_section_title
;
 On the remarkable structural diversity and kinetic lability of TpC*CaX
 complexes (X = NSi2Me6, OC6H4-p-Me, TpC*) where TpC* =
 tris[3-(2-methoxy-1,1-dimethylethyl)pyrazolyl]hydroborate.
;
_journal_issue 14
_journal_name_full 'Chemical communications (Cambridge, England)'
_journal_page_first 1828
_journal_page_last 1830
_journal_paper_doi 10.1039/b818375a
_journal_volume 34
_journal_year 2009
_chemical_compound_source 'synthesis as described'
_chemical_formula_moiety 'C24 H40 B1 N6 O3, C24 H40 B1 Ca1 N6 O3'
_chemical_formula_sum 'C48 H80 B2 Ca N12 O6'
_chemical_formula_weight 982.94
_chemical_name_common 'Chisholm 1492a'
_chemical_name_systematic
;
?
;
_space_group_IT_number 14
_symmetry_cell_setting monoclinic
_symmetry_Int_Tables_number 14
_symmetry_space_group_name_Hall '-P 2ybc'
_symmetry_space_group_name_H-M 'P 1 21/c 1'
_atom_sites_solution_hydrogens geom
_atom_sites_solution_primary direct
_atom_sites_solution_secondary difmap
_audit_conform_dict_location ftp://ftp.iucr.org/pub/cif_core.dic
_audit_conform_dict_name cif_core.dic
_audit_conform_dict_version 2.3
_audit_creation_date 2008-09-30T17:41:51-00:00
_audit_creation_method 'WinGX routine CIF_UPDATE'
_cell_angle_alpha 90
_cell_angle_beta 102.840(1)
_cell_angle_gamma 90
_cell_formula_units_Z 4
_cell_length_a 14.2546(2)
_cell_length_b 16.7217(3)
_cell_length_c 24.6146(5)
_cell_measurement_reflns_used 7697
_cell_measurement_temperature 230(2)
_cell_measurement_theta_max 22.465
_cell_measurement_theta_min 2.037
_cell_measurement_wavelength 0.71073
_cell_volume 5720.45(17)
_computing_cell_refinement 'HKL Scalepack (Otwinowski & Minor 1997)'
_computing_data_collection 'Collect (Nonius BV, 1997-2000)'
_computing_data_reduction 'HKL Denzo and Scalepack (Otwinowski & Minor 1997)'
_computing_molecular_graphics 'Ortep-3 for Windows (Farrugia, 1997)'
_computing_publication_material 'WinGX publication routines (Farrugia, 1999)'
_computing_structure_refinement 'SHELXL-97 (Sheldrick, 1997)'
_computing_structure_solution 'SHELXS-97 (Sheldrick, 1997)'
_diffrn_ambient_temperature 230(2)
_diffrn_detector 'CCD plate'
_diffrn_detector_area_resol_mean 9
_diffrn_measured_fraction_theta_full 0.999
_diffrn_measured_fraction_theta_max 0.999
_diffrn_measurement_device '95mm CCD camera on \k-goniostat'
_diffrn_measurement_device_type 'Nonius KappaCCD'
_diffrn_measurement_method 'omega scans'
_diffrn_orient_matrix_type 'by Nonius Collect from scalepack cell'
_diffrn_orient_matrix_UB_11 0.340732E-1
_diffrn_orient_matrix_UB_12 -0.503023E-1
_diffrn_orient_matrix_UB_13 -0.62267E-2
_diffrn_orient_matrix_UB_21 0.530064E-1
_diffrn_orient_matrix_UB_22 0.323423E-1
_diffrn_orient_matrix_UB_23 -0.96708E-2
_diffrn_orient_matrix_UB_31 0.347339E-1
_diffrn_orient_matrix_UB_32 -0.111E-4
_diffrn_orient_matrix_UB_33 0.400493E-1
_diffrn_radiation_monochromator graphite
_diffrn_radiation_probe x-ray
_diffrn_radiation_type MoK\a
_diffrn_radiation_wavelength 0.71073
_diffrn_reflns_av_R_equivalents 0.085
_diffrn_reflns_limit_h_max 15
_diffrn_reflns_limit_h_min -15
_diffrn_reflns_limit_k_max 17
_diffrn_reflns_limit_k_min -17
_diffrn_reflns_limit_l_max 26
_diffrn_reflns_limit_l_min -26
_diffrn_reflns_number 51480
_diffrn_reflns_theta_full 22.45
_diffrn_reflns_theta_max 22.45
_diffrn_reflns_theta_min 2.09
_diffrn_source 'Enraf Nonius FR590'
_exptl_absorpt_coefficient_mu 0.163
_exptl_absorpt_correction_T_max 0.981
_exptl_absorpt_correction_T_min 0.896
_exptl_absorpt_correction_type multi-scan
_exptl_absorpt_process_details 'HKL Scalepack (Otwinowski & Minor, 1997)'
_exptl_crystal_colour colorless
_exptl_crystal_density_diffrn 1.141
_exptl_crystal_density_method 'not measured'
_exptl_crystal_description 'rectangular rod'
_exptl_crystal_F_000 2120
_exptl_crystal_size_max 0.38
_exptl_crystal_size_mid 0.12
_exptl_crystal_size_min 0.12
_refine_diff_density_max 0.994
_refine_diff_density_min -0.469
_refine_diff_density_rms 0.069
_refine_ls_extinction_method none
_refine_ls_goodness_of_fit_ref 1.057
_refine_ls_hydrogen_treatment constr
_refine_ls_matrix_type full
_refine_ls_number_parameters 622
_refine_ls_number_reflns 7420
_refine_ls_number_restraints 16
_refine_ls_restrained_S_all 1.059
_refine_ls_R_factor_all 0.1502
_refine_ls_R_factor_gt 0.0885
_refine_ls_shift/su_max 0.057
_refine_ls_shift/su_mean 0.003
_refine_ls_structure_factor_coef Fsqd
_refine_ls_weighting_details 'w=1/[\s^2^(Fo^2^)+(0.0971P)^2^+19.3301P] where P=(Fo^2^+2Fc^2^)/3'
_refine_ls_weighting_scheme calc
_refine_ls_wR_factor_gt 0.2301
_refine_ls_wR_factor_ref 0.2589
_reflns_number_gt 4516
_reflns_number_total 7420
_reflns_threshold_expression >2sigma(I)
_cod_data_source_file b818375a.txt
_cod_data_source_block Chisholm1492a
_cod_original_sg_symbol_H-M P21/c
_cod_database_code 7104292

loop_
_symmetry_equiv_pos_as_xyz
'x, y, z'
'-x, y+1/2, -z+1/2'
'-x, -y, -z'
'x, -y-1/2, z-1/2'

loop_
_atom_site_label
_atom_site_type_symbol
_atom_site_fract_x
_atom_site_fract_y
_atom_site_fract_z
_atom_site_U_iso_or_equiv
_atom_site_adp_type
_atom_site_occupancy
_atom_site_symmetry_multiplicity
_atom_site_calc_flag
_atom_site_refinement_flags
_atom_site_disorder_assembly
_atom_site_disorder_group
C1 C 0.2995(5) 0.4960(4) 0.2292(3) 0.0458(17) Uani 1 1 d . . .
C2 C 0.2709(5) 0.5096(5) 0.2788(3) 0.059(2) Uani 1 1 d . . .
H2 H 0.2077 0.5136 0.2839 0.071 Uiso 1 1 calc R . .
C3 C 0.3533(6) 0.5160(4) 0.3183(3) 0.056(2) Uani 1 1 d . . .
H3 H 0.3573 0.5245 0.3565 0.067 Uiso 1 1 calc R . .
C4 C 0.2367(5) 0.4835(4) 0.1711(3) 0.0503(19) Uani 1 1 d . . .
C5 C 0.1504(5) 0.4330(5) 0.1750(3) 0.078(3) Uani 1 1 d . . .
H5A H 0.1137 0.4598 0.1985 0.118 Uiso 1 1 calc R . .
H5B H 0.1719 0.3814 0.191 0.118 Uiso 1 1 calc R . .
H5C H 0.1101 0.4254 0.1381 0.118 Uiso 1 1 calc R . .
C6 C 0.2024(6) 0.5666(5) 0.1468(3) 0.074(2) Uani 1 1 d . . .
H6A H 0.1686 0.5936 0.1716 0.112 Uiso 1 1 calc R . .
H6B H 0.1596 0.56 0.1105 0.112 Uiso 1 1 calc R . .
H6C H 0.2577 0.5982 0.1431 0.112 Uiso 1 1 calc R . .
C7 C 0.2895(5) 0.4397(4) 0.1343(3) 0.055(2) Uani 1 1 d . . .
H7A H 0.3189 0.392 0.1543 0.066 Uiso 1 1 calc R . .
H7B H 0.2425 0.4213 0.1014 0.066 Uiso 1 1 calc R . .
C8 C 0.3353(5) 0.5074(5) 0.0579(3) 0.065(2) Uani 1 1 d . . .
H8A H 0.3281 0.4602 0.0344 0.098 Uiso 1 1 calc R . .
H8B H 0.3843 0.542 0.0489 0.098 Uiso 1 1 calc R . .
H8C H 0.2745 0.5359 0.0517 0.098 Uiso 1 1 calc R . .
C9 C 0.6203(4) 0.6752(4) 0.2455(3) 0.0406(17) Uani 1 1 d . . .
C10 C 0.6596(5) 0.6997(4) 0.2996(3) 0.0520(19) Uani 1 1 d . . .
H10 H 0.6968 0.7458 0.3104 0.062 Uiso 1 1 calc R . .
C11 C 0.6337(5) 0.6439(4) 0.3339(3) 0.0497(19) Uani 1 1 d . . .
H11 H 0.6497 0.645 0.3731 0.06 Uiso 1 1 calc R . .
C12 C 0.6271(5) 0.7127(4) 0.1916(3) 0.0466(18) Uani 1 1 d . . .
C13 C 0.6227(6) 0.8037(4) 0.1975(4) 0.076(2) Uani 1 1 d . . .
H13A H 0.6274 0.8288 0.1626 0.113 Uiso 1 1 calc R . .
H13B H 0.6756 0.8214 0.2269 0.113 Uiso 1 1 calc R . .
H13C H 0.5622 0.8185 0.2065 0.113 Uiso 1 1 calc R . .
C14 C 0.7215(5) 0.6894(5) 0.1768(3) 0.065(2) Uani 1 1 d . . .
H14A H 0.7258 0.7146 0.1419 0.097 Uiso 1 1 calc R . .
H14B H 0.7241 0.6318 0.1729 0.097 Uiso 1 1 calc R . .
H14C H 0.7748 0.707 0.2061 0.097 Uiso 1 1 calc R . .
C15 C 0.5410(5) 0.6910(4) 0.1439(3) 0.0514(19) Uani 1 1 d . . .
H15A H 0.4814 0.6996 0.1567 0.062 Uiso 1 1 calc R . .
H15B H 0.5402 0.7271 0.1125 0.062 Uiso 1 1 calc R . .
C16 C 0.5646(5) 0.6053(4) 0.0703(3) 0.0539(19) Uani 1 1 d . . .
H16A H 0.5186 0.6375 0.0443 0.081 Uiso 1 1 calc R . .
H16B H 0.5605 0.5501 0.0578 0.081 Uiso 1 1 calc R . .
H16C H 0.6291 0.6254 0.0721 0.081 Uiso 1 1 calc R . .
C17 C 0.6469(4) 0.3466(4) 0.2611(3) 0.0417(17) Uani 1 1 d . . .
C18 C 0.6741(5) 0.3252(5) 0.3163(3) 0.059(2) Uani 1 1 d . . .
H18 H 0.7103 0.2802 0.3311 0.07 Uiso 1 1 calc R . .
C19 C 0.6373(5) 0.3834(5) 0.3455(3) 0.057(2) Uani 1 1 d . . .
H19 H 0.6443 0.3852 0.3843 0.068 Uiso 1 1 calc R . .
C20 C 0.6668(5) 0.3043(4) 0.2103(3) 0.0460(18) Uani 1 1 d . . .
C21 C 0.5863(6) 0.2431(5) 0.1906(4) 0.078(3) Uani 1 1 d . . .
H21A H 0.5843 0.206 0.2206 0.117 Uiso 1 1 calc R . .
H21B H 0.5986 0.214 0.1589 0.117 Uiso 1 1 calc R . .
H21C H 0.5251 0.2707 0.18 0.117 Uiso 1 1 calc R . .
C22 C 0.7652(6) 0.2624(5) 0.2261(3) 0.074(2) Uani 1 1 d . . .
H22A H 0.7648 0.224 0.2556 0.111 Uiso 1 1 calc R . .
H22B H 0.8151 0.3018 0.2389 0.111 Uiso 1 1 calc R . .
H22C H 0.7778 0.2349 0.1937 0.111 Uiso 1 1 calc R . .
C23 C 0.6748(5) 0.3630(4) 0.1649(3) 0.0439(17) Uani 1 1 d . . .
H23A H 0.7189 0.406 0.1811 0.053 Uiso 1 1 calc R . .
H23B H 0.7028 0.3356 0.1371 0.053 Uiso 1 1 calc R . .
C24 C 0.5515(6) 0.3741(5) 0.0808(3) 0.072(2) Uani 1 1 d . . .
H24A H 0.5988 0.3903 0.06 0.108 Uiso 1 1 calc R . .
H24B H 0.4902 0.3991 0.0647 0.108 Uiso 1 1 calc R . .
H24C H 0.5443 0.3164 0.079 0.108 Uiso 1 1 calc R . .
B1 B 0.5368(6) 0.5122(5) 0.3219(3) 0.048(2) Uani 1 1 d . . .
H1 H 0.5437 0.5157 0.3627 0.058 Uiso 1 1 calc R . .
Ca Ca 0.51345(9) 0.50067(8) 0.18032(5) 0.0383(4) Uani 1 1 d . . .
N1 N 0.4283(4) 0.5082(3) 0.2941(2) 0.0442(14) Uani 1 1 d . . .
N2 N 0.3953(4) 0.4960(3) 0.2381(2) 0.0428(13) Uani 1 1 d . . .
N3 N 0.5816(4) 0.5873(3) 0.3024(2) 0.0416(14) Uani 1 1 d . . .
N4 N 0.5732(4) 0.6053(3) 0.2472(2) 0.0406(14) Uani 1 1 d . . .
N5 N 0.5900(4) 0.4366(3) 0.3090(2) 0.0444(14) Uani 1 1 d . . .
N6 N 0.5949(4) 0.4145(3) 0.2559(2) 0.0401(13) Uani 1 1 d . . .
O1 O 0.3634(3) 0.4836(3) 0.11581(17) 0.0492(12) Uani 1 1 d . . .
O2 O 0.5430(3) 0.6098(3) 0.12502(17) 0.0459(12) Uani 1 1 d . . .
O3 O 0.5825(3) 0.3983(3) 0.13703(17) 0.0497(12) Uani 1 1 d . . .
C25 C 0.9266(5) 0.5409(4) 0.2468(3) 0.0497(19) Uani 1 1 d . . .
C26 C 0.9766(5) 0.5984(4) 0.2235(3) 0.056(2) Uani 1 1 d . . .
H26 H 1.0233 0.6342 0.2425 0.067 Uiso 1 1 calc R . .
C27 C 0.9434(5) 0.5915(4) 0.1667(3) 0.0543(19) Uani 1 1 d . . .
H27 H 0.9636 0.6221 0.1394 0.065 Uiso 1 1 calc R . .
C28 C 0.9319(5) 0.5183(4) 0.3069(3) 0.0532(19) Uani 1 1 d . . .
C29 C 0.8325(6) 0.5258(6) 0.3199(4) 0.086(3) Uani 1 1 d . . .
H29A H 0.8364 0.5121 0.3587 0.13 Uiso 1 1 calc R . .
H29B H 0.7882 0.4896 0.2962 0.13 Uiso 1 1 calc R . .
H29C H 0.8096 0.5803 0.3132 0.13 Uiso 1 1 calc R . .
C30 C 1.0024(7) 0.5736(6) 0.3460(3) 0.098(3) Uani 1 1 d . . .
H30A H 1.0657 0.569 0.3379 0.146 Uiso 1 1 calc R . .
H30B H 1.0057 0.5582 0.3843 0.146 Uiso 1 1 calc R . .
H30C H 0.9803 0.6285 0.3403 0.146 Uiso 1 1 calc R . .
C31 C 0.9624(6) 0.4326(5) 0.3156(3) 0.076(3) Uani 1 1 d . . .
H31A H 0.9645 0.4174 0.3543 0.091 Uiso 1 1 calc R . .
H31B H 0.915 0.3984 0.2913 0.091 Uiso 1 1 calc R . .
C32 C 1.0709(10) 0.3366(7) 0.2973(5) 0.151(6) Uani 1 1 d . . .
H32A H 1.0611 0.3074 0.3296 0.226 Uiso 1 1 calc R . .
H32B H 1.1367 0.3295 0.2936 0.226 Uiso 1 1 calc R . .
H32C H 1.0271 0.3165 0.2641 0.226 Uiso 1 1 calc R . .
C33 C 0.8383(5) 0.6689(4) 0.0099(3) 0.0432(17) Uani 1 1 d . . .
C34 C 0.9096(5) 0.6207(5) -0.0022(3) 0.0541(19) Uani 1 1 d . . .
H34 H 0.9513 0.6329 -0.0257 0.065 Uiso 1 1 calc R . .
C35 C 0.9073(5) 0.5515(4) 0.0272(3) 0.0523(19) Uani 1 1 d . . .
H35 H 0.948 0.5071 0.0277 0.063 Uiso 1 1 calc R . .
C36 C 0.8082(5) 0.7517(4) -0.0076(3) 0.057(2) Uani 1 1 d . . .
C37 C 0.8421(6) 0.7755(5) -0.0603(3) 0.078(3) Uani 1 1 d . . .
H37A H 0.8227 0.8301 -0.0703 0.116 Uiso 1 1 calc R . .
H37B H 0.8135 0.7399 -0.0906 0.116 Uiso 1 1 calc R . .
H37C H 0.9117 0.7714 -0.0533 0.116 Uiso 1 1 calc R . .
C38 C 0.8514(9) 0.8105(6) 0.0389(4) 0.122(4) Uani 1 1 d . . .
H38A H 0.8327 0.8646 0.0269 0.182 Uiso 1 1 calc R . .
H38B H 0.921 0.8062 0.0473 0.182 Uiso 1 1 calc R . .
H38C H 0.828 0.798 0.072 0.182 Uiso 1 1 calc R . .
C39 C 0.6993(7) 0.7586(5) -0.0172(5) 0.103(4) Uani 1 1 d . . .
H39A H 0.6687 0.7294 -0.051 0.124 Uiso 1 1 calc R . .
H39B H 0.6774 0.7352 0.0143 0.124 Uiso 1 1 calc R . .
O6 O 0.6720(6) 0.8431(5) -0.0231(3) 0.130(3) Uani 1 1 d . . .
C40 C 0.5713(11) 0.8575(9) -0.0166(8) 0.202(8) Uani 1 1 d . . .
H40A H 0.5567 0.9142 -0.0206 0.303 Uiso 1 1 calc R . .
H40B H 0.5654 0.8398 0.0201 0.303 Uiso 1 1 calc R . .
H40C H 0.5266 0.8279 -0.0449 0.303 Uiso 1 1 calc R . .
C41 C 0.8216(5) 0.3025(4) 0.0506(3) 0.0471(18) Uani 1 1 d . A .
C42 C 0.8977(5) 0.2950(4) 0.0980(3) 0.0530(19) Uani 1 1 d . . .
H42 H 0.9344 0.2491 0.1101 0.064 Uiso 1 1 calc R . .
C43 C 0.9065(5) 0.3682(4) 0.1221(3) 0.0449(17) Uani 1 1 d . . .
H43 H 0.9512 0.3826 0.1547 0.054 Uiso 1 1 calc R . .
C44 C 0.7813(5) 0.2400(4) 0.0072(3) 0.064(2) Uani 1 1 d D . .
B2 B 0.8138(5) 0.5048(4) 0.1012(3) 0.0408(19) Uani 1 1 d . . .
H2A H 0.7448 0.5089 0.1018 0.049 Uiso 1 1 calc R . .
N7 N 0.8768(4) 0.5333(3) 0.1575(2) 0.0418(14) Uani 1 1 d . . .
N8 N 0.8648(4) 0.5020(3) 0.2064(2) 0.0449(14) Uani 1 1 d . . .
N9 N 0.8363(4) 0.5581(3) 0.0554(2) 0.0408(14) Uani 1 1 d . . .
N10 N 0.7934(4) 0.6307(3) 0.0448(2) 0.0427(14) Uani 1 1 d . . .
N11 N 0.8400(4) 0.4167(3) 0.0912(2) 0.0402(13) Uani 1 1 d . A .
N12 N 0.7877(4) 0.3760(3) 0.0468(2) 0.0456(14) Uani 1 1 d . . .
O4 O 1.0525(5) 0.4204(4) 0.3039(3) 0.108(2) Uani 1 1 d . . .
O5 O 0.7178(11) 0.1107(8) -0.0055(6) 0.116(5) Uiso 0.556(14) 1 d PD A 3
C45 C 0.6996(9) 0.2732(8) -0.0388(5) 0.067(5) Uiso 0.556(14) 1 d PD A 3
H45A H 0.6525 0.2996 -0.0221 0.1 Uiso 0.556(14) 1 calc PR A 3
H45B H 0.6691 0.2296 -0.0622 0.1 Uiso 0.556(14) 1 calc PR A 3
H45C H 0.7257 0.3112 -0.0613 0.1 Uiso 0.556(14) 1 calc PR A 3
C46 C 0.8580(11) 0.2008(13) -0.0175(8) 0.157(10) Uiso 0.556(14) 1 d PD A 3
H46A H 0.8284 0.1615 -0.0451 0.236 Uiso 0.556(14) 1 calc PR A 3
H46B H 0.9047 0.1746 0.0118 0.236 Uiso 0.556(14) 1 calc PR A 3
H46C H 0.8901 0.2411 -0.0352 0.236 Uiso 0.556(14) 1 calc PR A 3
C47 C 0.7366(13) 0.1751(8) 0.0391(5) 0.105(7) Uiso 0.556(14) 1 d PD A 3
H47A H 0.7819 0.1572 0.0728 0.127 Uiso 0.556(14) 1 calc PR A 3
H47B H 0.677 0.1936 0.0486 0.127 Uiso 0.556(14) 1 calc PR A 3
C48 C 0.721(3) 0.0301(14) 0.0215(14) 0.238(17) Uiso 0.556(14) 1 d PD A 3
H48A H 0.7104 -0.011 -0.007 0.356 Uiso 0.556(14) 1 calc PR A 3
H48B H 0.6717 0.0269 0.0428 0.356 Uiso 0.556(14) 1 calc PR A 3
H48C H 0.7838 0.0223 0.0461 0.356 Uiso 0.556(14) 1 calc PR A 3
O5A O 0.7846(14) 0.1061(10) -0.0197(6) 0.115(7) Uiso 0.444(14) 1 d PD A 4
C45A C 0.6745(7) 0.2525(11) -0.0179(8) 0.072(6) Uiso 0.444(14) 1 d PD A 4
H45D H 0.6646 0.3056 -0.034 0.108 Uiso 0.444(14) 1 calc PR A 4
H45E H 0.6384 0.247 0.011 0.108 Uiso 0.444(14) 1 calc PR A 4
H45F H 0.6526 0.2129 -0.0467 0.108 Uiso 0.444(14) 1 calc PR A 4
C46A C 0.8366(12) 0.2496(12) -0.0413(7) 0.088(7) Uiso 0.444(14) 1 d PD A 4
H46D H 0.8267 0.3032 -0.0565 0.133 Uiso 0.444(14) 1 calc PR A 4
H46E H 0.8123 0.2109 -0.0703 0.133 Uiso 0.444(14) 1 calc PR A 4
H46F H 0.9048 0.2406 -0.0267 0.133 Uiso 0.444(14) 1 calc PR A 4
C47A C 0.8023(14) 0.1575(7) 0.0311(6) 0.084(7) Uiso 0.444(14) 1 d PD A 4
H47C H 0.869 0.153 0.0521 0.101 Uiso 0.444(14) 1 calc PR A 4
H47D H 0.759 0.1434 0.0554 0.101 Uiso 0.444(14) 1 calc PR A 4
C48A C 0.822(5) 0.024(2) -0.002(3) 0.36(4) Uiso 0.444(14) 1 d PD A 4
H48D H 0.8095 -0.0115 -0.0338 0.539 Uiso 0.444(14) 1 calc PR A 4
H48E H 0.7895 0.0038 0.0261 0.539 Uiso 0.444(14) 1 calc PR A 4
H48F H 0.8905 0.0266 0.0137 0.539 Uiso 0.444(14) 1 calc PR A 4

loop_
_atom_site_aniso_label
_atom_site_aniso_U_11
_atom_site_aniso_U_22
_atom_site_aniso_U_33
_atom_site_aniso_U_23
_atom_site_aniso_U_13
_atom_site_aniso_U_12
C1 0.038(4) 0.040(4) 0.060(5) 0.005(4) 0.012(4) -0.001(3)
C2 0.038(4) 0.072(6) 0.069(5) -0.005(4) 0.013(4) 0.007(4)
C3 0.063(5) 0.054(5) 0.058(5) -0.004(4) 0.028(5) 0.001(4)
C4 0.035(4) 0.053(5) 0.061(5) 0.001(4) 0.006(4) -0.002(4)
C5 0.048(5) 0.105(7) 0.079(6) -0.011(5) 0.008(4) -0.029(5)
C6 0.056(5) 0.083(6) 0.080(6) 0.006(5) 0.007(4) 0.024(5)
C7 0.044(4) 0.047(5) 0.065(5) 0.001(4) -0.003(4) -0.015(4)
C8 0.053(5) 0.081(6) 0.053(5) 0.007(4) -0.005(4) -0.007(4)
C9 0.029(4) 0.031(4) 0.059(5) -0.009(4) 0.004(3) 0.003(3)
C10 0.045(4) 0.045(4) 0.063(5) -0.009(4) 0.006(4) -0.006(4)
C11 0.040(4) 0.057(5) 0.045(4) -0.012(4) -0.004(4) 0.002(4)
C12 0.046(4) 0.031(4) 0.063(5) -0.004(4) 0.014(4) -0.001(3)
C13 0.099(7) 0.042(5) 0.084(6) 0.004(4) 0.015(5) 0.000(4)
C14 0.047(5) 0.075(6) 0.075(6) 0.000(5) 0.020(4) -0.008(4)
C15 0.049(4) 0.045(5) 0.062(5) 0.003(4) 0.014(4) -0.004(4)
C16 0.044(4) 0.065(5) 0.049(5) 0.011(4) 0.003(4) 0.005(4)
C17 0.036(4) 0.036(4) 0.051(5) 0.007(4) 0.006(3) 0.000(3)
C18 0.069(5) 0.050(5) 0.054(5) 0.014(4) 0.009(4) 0.016(4)
C19 0.067(5) 0.057(5) 0.042(4) 0.014(4) 0.003(4) 0.003(4)
C20 0.042(4) 0.036(4) 0.061(5) 0.005(4) 0.013(4) 0.001(3)
C21 0.094(6) 0.052(5) 0.095(7) -0.011(5) 0.036(5) -0.018(5)
C22 0.074(6) 0.067(6) 0.080(6) 0.010(5) 0.018(5) 0.026(5)
C23 0.042(4) 0.041(4) 0.048(4) 0.000(4) 0.009(3) 0.001(3)
C24 0.073(6) 0.088(6) 0.047(5) -0.014(4) -0.005(4) 0.027(5)
B1 0.054(5) 0.055(6) 0.031(4) 0.003(4) 0.001(4) 0.000(4)
Ca 0.0377(8) 0.0354(8) 0.0387(8) -0.0006(7) 0.0021(6) -0.0013(6)
N1 0.045(3) 0.045(3) 0.042(3) -0.001(3) 0.009(3) -0.002(3)
N2 0.038(3) 0.045(3) 0.044(4) 0.004(3) 0.007(3) -0.004(3)
N3 0.040(3) 0.047(4) 0.035(3) -0.003(3) 0.005(3) -0.001(3)
N4 0.040(3) 0.039(3) 0.041(4) -0.005(3) 0.007(3) -0.003(3)
N5 0.046(3) 0.042(4) 0.042(4) 0.009(3) 0.002(3) 0.003(3)
N6 0.041(3) 0.042(4) 0.035(3) 0.001(3) 0.006(3) 0.000(3)
O1 0.042(3) 0.059(3) 0.040(3) -0.003(2) -0.005(2) -0.004(2)
O2 0.052(3) 0.043(3) 0.041(3) 0.003(2) 0.007(2) -0.005(2)
O3 0.055(3) 0.049(3) 0.040(3) -0.007(2) 0.000(2) 0.010(2)
C25 0.044(4) 0.043(4) 0.060(5) -0.015(4) 0.007(4) 0.004(4)
C26 0.043(4) 0.048(5) 0.073(6) -0.017(4) 0.004(4) -0.009(4)
C27 0.048(4) 0.042(5) 0.071(6) 0.000(4) 0.010(4) -0.007(4)
C28 0.050(4) 0.060(5) 0.045(5) -0.016(4) 0.002(3) 0.003(4)
C29 0.067(6) 0.124(8) 0.072(6) 0.010(6) 0.023(5) 0.027(5)
C30 0.116(8) 0.109(8) 0.058(6) -0.029(5) -0.001(5) -0.026(6)
C31 0.071(6) 0.091(7) 0.064(6) 0.016(5) 0.011(5) 0.021(5)
C32 0.204(14) 0.129(11) 0.137(10) 0.051(9) 0.077(10) 0.109(10)
C33 0.044(4) 0.043(4) 0.040(4) 0.007(3) 0.003(3) -0.003(4)
C34 0.047(5) 0.061(5) 0.058(5) 0.007(4) 0.019(4) 0.003(4)
C35 0.047(4) 0.051(5) 0.061(5) 0.009(4) 0.018(4) 0.011(4)
C36 0.061(5) 0.043(5) 0.065(5) 0.017(4) 0.011(4) 0.000(4)
C37 0.073(6) 0.075(6) 0.085(6) 0.023(5) 0.016(5) 0.004(5)
C38 0.191(12) 0.060(6) 0.109(8) 0.004(6) 0.023(8) 0.001(7)
C39 0.089(7) 0.054(6) 0.173(10) 0.062(6) 0.043(7) 0.029(5)
O6 0.143(7) 0.107(6) 0.137(7) 0.024(5) 0.026(5) 0.019(5)
C40 0.156(13) 0.167(14) 0.31(2) 0.097(14) 0.101(14) 0.087(12)
C41 0.042(4) 0.042(5) 0.051(5) -0.006(4) -0.001(4) 0.003(3)
C42 0.046(4) 0.041(5) 0.066(5) -0.001(4) -0.001(4) 0.013(3)
C43 0.038(4) 0.038(4) 0.054(4) -0.006(4) 0.000(3) -0.001(3)
C44 0.054(5) 0.056(5) 0.074(5) -0.021(4) -0.002(4) 0.008(4)
B2 0.033(4) 0.037(5) 0.050(5) -0.002(4) 0.002(4) 0.002(4)
N7 0.040(3) 0.032(3) 0.051(4) -0.002(3) 0.004(3) -0.001(3)
N8 0.044(3) 0.045(3) 0.043(3) -0.010(3) 0.005(3) -0.004(3)
N9 0.040(3) 0.031(3) 0.049(3) 0.002(3) 0.007(3) 0.004(3)
N10 0.041(3) 0.037(3) 0.048(3) 0.004(3) 0.003(3) 0.005(3)
N11 0.038(3) 0.036(3) 0.042(3) -0.002(3) 0.001(3) 0.002(3)
N12 0.041(3) 0.036(4) 0.054(4) -0.011(3) -0.003(3) 0.009(3)
O4 0.094(5) 0.120(6) 0.117(5) 0.029(4) 0.036(4) 0.055(4)

loop_
_atom_type_symbol
_atom_type_description
_atom_type_scat_dispersion_real
_atom_type_scat_dispersion_imag
_atom_type_scat_source
C C 0.0033 0.0016 'International Tables Vol C Tables 4.2.6.8 and 6.1.1.4'
H H 0 0 'International Tables Vol C Tables 4.2.6.8 and 6.1.1.4'
B B 0.0013 0.0007 'International Tables Vol C Tables 4.2.6.8 and 6.1.1.4'
Ca Ca 0.2262 0.3064 'International Tables Vol C Tables 4.2.6.8 and 6.1.1.4'
N N 0.0061 0.0033 'International Tables Vol C Tables 4.2.6.8 and 6.1.1.4'
O O 0.0106 0.006 'International Tables Vol C Tables 4.2.6.8 and 6.1.1.4'

loop_
_geom_angle_atom_site_label_1
_geom_angle_atom_site_label_2
_geom_angle_atom_site_label_3
_geom_angle
_geom_angle_site_symmetry_1
_geom_angle_site_symmetry_3
_geom_angle_publ_flag
N2 C1 C2 110.1(6) . . ?
N2 C1 C4 121.5(6) . . ?
C2 C1 C4 128.4(6) . . ?
C3 C2 C1 105.5(6) . . ?
C3 C2 H2 127.2 . . ?
C1 C2 H2 127.2 . . ?
N1 C3 C2 108.9(7) . . ?
N1 C3 H3 125.5 . . ?
C2 C3 H3 125.5 . . ?
C7 C4 C5 107.0(6) . . ?
C7 C4 C1 111.5(6) . . ?
C5 C4 C1 109.5(6) . . ?
C7 C4 C6 111.4(6) . . ?
C5 C4 C6 109.5(6) . . ?
C1 C4 C6 108.0(6) . . ?
C4 C5 H5A 109.5 . . ?
C4 C5 H5B 109.5 . . ?
H5A C5 H5B 109.5 . . ?
C4 C5 H5C 109.5 . . ?
H5A C5 H5C 109.5 . . ?
H5B C5 H5C 109.5 . . ?
C4 C6 H6A 109.5 . . ?
C4 C6 H6B 109.5 . . ?
H6A C6 H6B 109.5 . . ?
C4 C6 H6C 109.5 . . ?
H6A C6 H6C 109.5 . . ?
H6B C6 H6C 109.5 . . ?
O1 C7 C4 116.4(6) . . ?
O1 C7 H7A 108.2 . . ?
C4 C7 H7A 108.2 . . ?
O1 C7 H7B 108.2 . . ?
C4 C7 H7B 108.2 . . ?
H7A C7 H7B 107.3 . . ?
O1 C8 H8A 109.5 . . ?
O1 C8 H8B 109.5 . . ?
H8A C8 H8B 109.5 . . ?
O1 C8 H8C 109.5 . . ?
H8A C8 H8C 109.5 . . ?
H8B C8 H8C 109.5 . . ?
N4 C9 C10 108.9(6) . . ?
N4 C9 C12 121.4(6) . . ?
C10 C9 C12 129.6(6) . . ?
C11 C10 C9 106.6(6) . . ?
C11 C10 H10 126.7 . . ?
C9 C10 H10 126.7 . . ?
N3 C11 C10 108.4(6) . . ?
N3 C11 H11 125.8 . . ?
C10 C11 H11 125.8 . . ?
C9 C12 C14 109.9(6) . . ?
C9 C12 C13 108.8(6) . . ?
C14 C12 C13 109.6(6) . . ?
C9 C12 C15 112.3(5) . . ?
C14 C12 C15 110.8(6) . . ?
C13 C12 C15 105.3(6) . . ?
C12 C13 H13A 109.5 . . ?
C12 C13 H13B 109.5 . . ?
H13A C13 H13B 109.5 . . ?
C12 C13 H13C 109.5 . . ?
H13A C13 H13C 109.5 . . ?
H13B C13 H13C 109.5 . . ?
C12 C14 H14A 109.5 . . ?
C12 C14 H14B 109.5 . . ?
H14A C14 H14B 109.5 . . ?
C12 C14 H14C 109.5 . . ?
H14A C14 H14C 109.5 . . ?
H14B C14 H14C 109.5 . . ?
O2 C15 C12 113.5(5) . . ?
O2 C15 H15A 108.9 . . ?
C12 C15 H15A 108.9 . . ?
O2 C15 H15B 108.9 . . ?
C12 C15 H15B 108.9 . . ?
H15A C15 H15B 107.7 . . ?
O2 C16 H16A 109.5 . . ?
O2 C16 H16B 109.5 . . ?
H16A C16 H16B 109.5 . . ?
O2 C16 H16C 109.5 . . ?
H16A C16 H16C 109.5 . . ?
H16B C16 H16C 109.5 . . ?
N6 C17 C18 110.0(6) . . ?
N6 C17 C20 121.0(6) . . ?
C18 C17 C20 129.0(6) . . ?
C17 C18 C19 106.0(6) . . ?
C17 C18 H18 127 . . ?
C19 C18 H18 127 . . ?
N5 C19 C18 108.2(6) . . ?
N5 C19 H19 125.9 . . ?
C18 C19 H19 125.9 . . ?
C23 C20 C17 111.4(5) . . ?
C23 C20 C21 112.0(6) . . ?
C17 C20 C21 107.9(6) . . ?
C23 C20 C22 105.5(6) . . ?
C17 C20 C22 109.4(6) . . ?
C21 C20 C22 110.6(6) . . ?
C20 C21 H21A 109.5 . . ?
C20 C21 H21B 109.5 . . ?
H21A C21 H21B 109.5 . . ?
C20 C21 H21C 109.5 . . ?
H21A C21 H21C 109.5 . . ?
H21B C21 H21C 109.5 . . ?
C20 C22 H22A 109.5 . . ?
C20 C22 H22B 109.5 . . ?
H22A C22 H22B 109.5 . . ?
C20 C22 H22C 109.5 . . ?
H22A C22 H22C 109.5 . . ?
H22B C22 H22C 109.5 . . ?
O3 C23 C20 113.6(5) . . ?
O3 C23 H23A 108.9 . . ?
C20 C23 H23A 108.9 . . ?
O3 C23 H23B 108.9 . . ?
C20 C23 H23B 108.8 . . ?
H23A C23 H23B 107.7 . . ?
O3 C24 H24A 109.5 . . ?
O3 C24 H24B 109.5 . . ?
H24A C24 H24B 109.5 . . ?
O3 C24 H24C 109.5 . . ?
H24A C24 H24C 109.5 . . ?
H24B C24 H24C 109.5 . . ?
N3 B1 N5 110.4(6) . . ?
N3 B1 N1 110.0(5) . . ?
N5 B1 N1 111.2(6) . . ?
N3 B1 H1 108.4 . . ?
N5 B1 H1 108.4 . . ?
N1 B1 H1 108.4 . . ?
O3 Ca O2 98.91(16) . . ?
O3 Ca O1 90.86(15) . . ?
O2 Ca O1 87.54(15) . . ?
O3 Ca N4 135.72(17) . . ?
O2 Ca N4 75.74(17) . . ?
O1 Ca N4 131.88(17) . . ?
O3 Ca N6 74.78(17) . . ?
O2 Ca N6 141.21(16) . . ?
O1 Ca N6 130.09(17) . . ?
N4 Ca N6 82.70(18) . . ?
O3 Ca N2 131.01(18) . . ?
O2 Ca N2 126.51(17) . . ?
O1 Ca N2 75.56(17) . . ?
N4 Ca N2 79.10(18) . . ?
N6 Ca N2 78.99(18) . . ?
C3 N1 N2 109.3(5) . . ?
C3 N1 B1 128.1(6) . . ?
N2 N1 B1 122.5(5) . . ?
C1 N2 N1 106.1(5) . . ?
C1 N2 Ca 135.9(4) . . ?
N1 N2 Ca 117.1(4) . . ?
C11 N3 N4 109.6(5) . . ?
C11 N3 B1 127.8(6) . . ?
N4 N3 B1 122.7(5) . . ?
C9 N4 N3 106.6(5) . . ?
C9 N4 Ca 134.8(4) . . ?
N3 N4 Ca 117.0(4) . . ?
C19 N5 N6 109.6(6) . . ?
C19 N5 B1 127.3(6) . . ?
N6 N5 B1 123.2(5) . . ?
C17 N6 N5 106.2(5) . . ?
C17 N6 Ca 137.0(4) . . ?
N5 N6 Ca 116.8(4) . . ?
C7 O1 C8 112.9(5) . . ?
C7 O1 Ca 117.5(4) . . ?
C8 O1 Ca 129.4(4) . . ?
C15 O2 C16 111.9(5) . . ?
C15 O2 Ca 121.5(4) . . ?
C16 O2 Ca 126.6(4) . . ?
C24 O3 C23 113.3(5) . . ?
C24 O3 Ca 125.5(4) . . ?
C23 O3 Ca 120.3(3) . . ?
N8 C25 C26 109.9(6) . . ?
N8 C25 C28 119.1(6) . . ?
C26 C25 C28 131.0(7) . . ?
C27 C26 C25 105.6(6) . . ?
C27 C26 H26 127.2 . . ?
C25 C26 H26 127.2 . . ?
N7 C27 C26 107.6(7) . . ?
N7 C27 H27 126.2 . . ?
C26 C27 H27 126.2 . . ?
C31 C28 C25 109.2(6) . . ?
C31 C28 C29 107.6(7) . . ?
C25 C28 C29 109.8(6) . . ?
C31 C28 C30 110.9(7) . . ?
C25 C28 C30 110.2(6) . . ?
C29 C28 C30 109.2(7) . . ?
C28 C29 H29A 109.5 . . ?
C28 C29 H29B 109.5 . . ?
H29A C29 H29B 109.5 . . ?
C28 C29 H29C 109.5 . . ?
H29A C29 H29C 109.5 . . ?
H29B C29 H29C 109.5 . . ?
C28 C30 H30A 109.5 . . ?
C28 C30 H30B 109.5 . . ?
H30A C30 H30B 109.5 . . ?
C28 C30 H30C 109.5 . . ?
H30A C30 H30C 109.5 . . ?
H30B C30 H30C 109.5 . . ?
O4 C31 C28 111.2(7) . . ?
O4 C31 H31A 109.4 . . ?
C28 C31 H31A 109.4 . . ?
O4 C31 H31B 109.4 . . ?
C28 C31 H31B 109.4 . . ?
H31A C31 H31B 108 . . ?
O4 C32 H32A 109.5 . . ?
O4 C32 H32B 109.5 . . ?
H32A C32 H32B 109.5 . . ?
O4 C32 H32C 109.5 . . ?
H32A C32 H32C 109.5 . . ?
H32B C32 H32C 109.5 . . ?
N10 C33 C34 109.7(6) . . ?
N10 C33 C36 118.8(6) . . ?
C34 C33 C36 131.4(7) . . ?
C35 C34 C33 105.9(6) . . ?
C35 C34 H34 127 . . ?
C33 C34 H34 127 . . ?
N9 C35 C34 108.1(6) . . ?
N9 C35 H35 125.9 . . ?
C34 C35 H35 125.9 . . ?
C33 C36 C39 109.6(6) . . ?
C33 C36 C38 109.9(6) . . ?
C39 C36 C38 107.1(8) . . ?
C33 C36 C37 111.2(7) . . ?
C39 C36 C37 110.5(7) . . ?
C38 C36 C37 108.4(7) . . ?
C36 C37 H37A 109.5 . . ?
C36 C37 H37B 109.5 . . ?
H37A C37 H37B 109.5 . . ?
C36 C37 H37C 109.5 . . ?
H37A C37 H37C 109.5 . . ?
H37B C37 H37C 109.5 . . ?
C36 C38 H38A 109.5 . . ?
C36 C38 H38B 109.5 . . ?
H38A C38 H38B 109.5 . . ?
C36 C38 H38C 109.5 . . ?
H38A C38 H38C 109.5 . . ?
H38B C38 H38C 109.5 . . ?
O6 C39 C36 109.2(7) . . ?
O6 C39 H39A 109.8 . . ?
C36 C39 H39A 109.8 . . ?
O6 C39 H39B 109.8 . . ?
C36 C39 H39B 109.8 . . ?
H39A C39 H39B 108.3 . . ?
C39 O6 C40 112.6(9) . . ?
O6 C40 H40A 109.5 . . ?
O6 C40 H40B 109.5 . . ?
H40A C40 H40B 109.5 . . ?
O6 C40 H40C 109.5 . . ?
H40A C40 H40C 109.5 . . ?
H40B C40 H40C 109.5 . . ?
N12 C41 C42 110.2(6) . . ?
N12 C41 C44 121.2(6) . . ?
C42 C41 C44 128.6(6) . . ?
C43 C42 C41 105.1(6) . . ?
C43 C42 H42 127.4 . . ?
C41 C42 H42 127.4 . . ?
N11 C43 C42 108.3(6) . . ?
N11 C43 H43 125.9 . . ?
C42 C43 H43 125.9 . . ?
C47A C44 C41 110.3(7) . . ?
C41 C44 C46 112.9(10) . . ?
C47A C44 C45A 112.2(7) . . ?
C41 C44 C45A 112.4(8) . . ?
C41 C44 C45 112.3(7) . . ?
C46 C44 C45 110.8(7) . . ?
C41 C44 C47 105.0(7) . . ?
C46 C44 C47 108.2(7) . . ?
C45 C44 C47 107.2(7) . . ?
C47A C44 C46A 107.4(7) . . ?
C41 C44 C46A 106.8(9) . . ?
C45A C44 C46A 107.5(7) . . ?
N9 B2 N7 107.8(5) . . ?
N9 B2 N11 109.9(5) . . ?
N7 B2 N11 108.7(5) . . ?
N9 B2 H2A 110.1 . . ?
N7 B2 H2A 110.1 . . ?
N11 B2 H2A 110.1 . . ?
C27 N7 N8 110.8(5) . . ?
C27 N7 B2 128.4(6) . . ?
N8 N7 B2 120.7(5) . . ?
C25 N8 N7 106.1(5) . . ?
C35 N9 N10 109.3(5) . . ?
C35 N9 B2 129.5(6) . . ?
N10 N9 B2 120.3(5) . . ?
C33 N10 N9 106.9(5) . . ?
C43 N11 N12 110.0(5) . . ?
C43 N11 B2 130.4(5) . . ?
N12 N11 B2 119.5(5) . . ?
C41 N12 N11 106.4(5) . . ?
C31 O4 C32 111.4(9) . . ?
C48 O5 C47 109.6(17) . . ?
C44 C45 H45A 109.5 . . ?
C44 C45 H45B 109.5 . . ?
H45A C45 H45B 109.5 . . ?
C44 C45 H45C 109.4 . . ?
H45A C45 H45C 109.5 . . ?
H45B C45 H45C 109.5 . . ?
C44 C46 H46A 109.5 . . ?
C44 C46 H46B 109.5 . . ?
H46A C46 H46B 109.5 . . ?
C44 C46 H46C 109.5 . . ?
H46A C46 H46C 109.5 . . ?
H46B C46 H46C 109.5 . . ?
O5 C47 C44 99.1(9) . . ?
O5 C47 H47A 112 . . ?
C44 C47 H47A 112 . . ?
O5 C47 H47B 111.9 . . ?
C44 C47 H47B 111.9 . . ?
H47A C47 H47B 109.6 . . ?
O5 C48 H48A 109.5 . . ?
O5 C48 H48B 109.4 . . ?
H48A C48 H48B 109.5 . . ?
O5 C48 H48C 109.5 . . ?
H48A C48 H48C 109.5 . . ?
H48B C48 H48C 109.5 . . ?
C47A O5A C48A 107(3) . . ?
C44 C45A H45D 109.4 . . ?
C44 C45A H45E 109.5 . . ?
H45D C45A H45E 109.5 . . ?
C44 C45A H45F 109.5 . . ?
H45D C45A H45F 109.5 . . ?
H45E C45A H45F 109.5 . . ?
C44 C46A H46D 109.5 . . ?
C44 C46A H46E 109.5 . . ?
H46D C46A H46E 109.5 . . ?
C44 C46A H46F 109.4 . . ?
H46D C46A H46F 109.5 . . ?
H46E C46A H46F 109.5 . . ?
O5A C47A C44 102.7(10) . . ?
O5A C47A H47C 111.3 . . ?
C44 C47A H47C 111.3 . . ?
O5A C47A H47D 111.2 . . ?
C44 C47A H47D 111.2 . . ?
H47C C47A H47D 109.1 . . ?
O5A C48A H48D 109.5 . . ?
O5A C48A H48E 109.3 . . ?
H48D C48A H48E 109.5 . . ?
O5A C48A H48F 109.6 . . ?
H48D C48A H48F 109.5 . . ?
H48E C48A H48F 109.5 . . ?

loop_
_geom_bond_atom_site_label_1
_geom_bond_atom_site_label_2
_geom_bond_distance
_geom_bond_site_symmetry_2
_geom_bond_publ_flag
C1 N2 1.334(8) . ?
C1 C2 1.390(10) . ?
C1 C4 1.523(9) . ?
C2 C3 1.351(10) . ?
C2 H2 0.94 . ?
C3 N1 1.341(8) . ?
C3 H3 0.94 . ?
C4 C7 1.492(10) . ?
C4 C5 1.513(10) . ?
C4 C6 1.548(10) . ?
C5 H5A 0.97 . ?
C5 H5B 0.97 . ?
C5 H5C 0.97 . ?
C6 H6A 0.97 . ?
C6 H6B 0.97 . ?
C6 H6C 0.97 . ?
C7 O1 1.439(8) . ?
C7 H7A 0.98 . ?
C7 H7B 0.98 . ?
C8 O1 1.448(8) . ?
C8 H8A 0.97 . ?
C8 H8B 0.97 . ?
C8 H8C 0.97 . ?
C9 N4 1.352(8) . ?
C9 C10 1.386(9) . ?
C9 C12 1.492(9) . ?
C10 C11 1.365(9) . ?
C10 H10 0.94 . ?
C11 N3 1.340(8) . ?
C11 H11 0.94 . ?
C12 C14 1.520(9) . ?
C12 C13 1.531(10) . ?
C12 C15 1.540(9) . ?
C13 H13A 0.97 . ?
C13 H13B 0.97 . ?
C13 H13C 0.97 . ?
C14 H14A 0.97 . ?
C14 H14B 0.97 . ?
C14 H14C 0.97 . ?
C15 O2 1.438(8) . ?
C15 H15A 0.98 . ?
C15 H15B 0.98 . ?
C16 O2 1.449(8) . ?
C16 H16A 0.97 . ?
C16 H16B 0.97 . ?
C16 H16C 0.97 . ?
C17 N6 1.345(8) . ?
C17 C18 1.375(9) . ?
C17 C20 1.517(9) . ?
C18 C19 1.380(10) . ?
C18 H18 0.94 . ?
C19 N5 1.336(8) . ?
C19 H19 0.94 . ?
C20 C23 1.511(9) . ?
C20 C21 1.534(10) . ?
C20 C22 1.539(9) . ?
C21 H21A 0.97 . ?
C21 H21B 0.97 . ?
C21 H21C 0.97 . ?
C22 H22A 0.97 . ?
C22 H22B 0.97 . ?
C22 H22C 0.97 . ?
C23 O3 1.466(7) . ?
C23 H23A 0.98 . ?
C23 H23B 0.98 . ?
C24 O3 1.416(8) . ?
C24 H24A 0.97 . ?
C24 H24B 0.97 . ?
C24 H24C 0.97 . ?
B1 N3 1.534(9) . ?
B1 N5 1.543(10) . ?
B1 N1 1.547(9) . ?
B1 H1 0.99 . ?
Ca O3 2.346(4) . ?
Ca O2 2.369(4) . ?
Ca O1 2.380(4) . ?
Ca N4 2.423(5) . ?
Ca N6 2.434(5) . ?
Ca N2 2.436(5) . ?
N1 N2 1.369(7) . ?
N3 N4 1.370(7) . ?
N5 N6 1.376(7) . ?
C25 N8 1.342(8) . ?
C25 C26 1.394(10) . ?
C25 C28 1.512(10) . ?
C26 C27 1.376(10) . ?
C26 H26 0.94 . ?
C27 N7 1.342(8) . ?
C27 H27 0.94 . ?
C28 C31 1.500(11) . ?
C28 C29 1.526(10) . ?
C28 C30 1.536(10) . ?
C29 H29A 0.97 . ?
C29 H29B 0.97 . ?
C29 H29C 0.97 . ?
C30 H30A 0.97 . ?
C30 H30B 0.97 . ?
C30 H30C 0.97 . ?
C31 O4 1.392(9) . ?
C31 H31A 0.98 . ?
C31 H31B 0.98 . ?
C32 O4 1.441(12) . ?
C32 H32A 0.97 . ?
C32 H32B 0.97 . ?
C32 H32C 0.97 . ?
C33 N10 1.343(8) . ?
C33 C34 1.382(9) . ?
C33 C36 1.483(9) . ?
C34 C35 1.369(9) . ?
C34 H34 0.94 . ?
C35 N9 1.353(8) . ?
C35 H35 0.94 . ?
C36 C39 1.523(11) . ?
C36 C38 1.531(12) . ?
C36 C37 1.534(10) . ?
C37 H37A 0.97 . ?
C37 H37B 0.97 . ?
C37 H37C 0.97 . ?
C38 H38A 0.97 . ?
C38 H38B 0.97 . ?
C38 H38C 0.97 . ?
C39 O6 1.464(10) . ?
C39 H39A 0.98 . ?
C39 H39B 0.98 . ?
O6 C40 1.499(14) . ?
C40 H40A 0.97 . ?
C40 H40B 0.97 . ?
C40 H40C 0.97 . ?
C41 N12 1.317(8) . ?
C41 C42 1.410(9) . ?
C41 C44 1.513(9) . ?
C42 C43 1.354(9) . ?
C42 H42 0.94 . ?
C43 N11 1.347(8) . ?
C43 H43 0.94 . ?
C44 C47A 1.504(8) . ?
C44 C46 1.516(9) . ?
C44 C45A 1.524(8) . ?
C44 C45 1.536(8) . ?
C44 C47 1.556(8) . ?
C44 C46A 1.578(8) . ?
B2 N9 1.524(9) . ?
B2 N7 1.552(9) . ?
B2 N11 1.552(9) . ?
B2 H2A 0.99 . ?
N7 N8 1.357(7) . ?
N9 N10 1.359(7) . ?
N11 N12 1.363(7) . ?
O5 C48 1.498(10) . ?
O5 C47 1.517(9) . ?
C45 H45A 0.97 . ?
C45 H45B 0.97 . ?
C45 H45C 0.97 . ?
C46 H46A 0.97 . ?
C46 H46B 0.97 . ?
C46 H46C 0.97 . ?
C47 H47A 0.98 . ?
C47 H47B 0.98 . ?
C48 H48A 0.97 . ?
C48 H48B 0.97 . ?
C48 H48C 0.97 . ?
O5A C47A 1.492(10) . ?
O5A C48A 1.503(10) . ?
C45A H45D 0.97 . ?
C45A H45E 0.97 . ?
C45A H45F 0.97 . ?
C46A H46D 0.97 . ?
C46A H46E 0.97 . ?
C46A H46F 0.97 . ?
C47A H47C 0.98 . ?
C47A H47D 0.98 . ?
C48A H48D 0.97 . ?
C48A H48E 0.97 . ?
C48A H48F 0.97 . ?

loop_
_geom_torsion_atom_site_label_1
_geom_torsion_atom_site_label_2
_geom_torsion_atom_site_label_3
_geom_torsion_atom_site_label_4
_geom_torsion
_geom_torsion_site_symmetry_1
_geom_torsion_site_symmetry_2
_geom_torsion_site_symmetry_3
_geom_torsion_site_symmetry_4
_geom_torsion_publ_flag
N2 C1 C2 C3 -1.4(8) . . . . ?
C4 C1 C2 C3 179.5(7) . . . . ?
C1 C2 C3 N1 1.1(8) . . . . ?
N2 C1 C4 C7 23.7(9) . . . . ?
C2 C1 C4 C7 -157.3(7) . . . . ?
N2 C1 C4 C5 141.8(7) . . . . ?
C2 C1 C4 C5 -39.1(10) . . . . ?
N2 C1 C4 C6 -99.0(7) . . . . ?
C2 C1 C4 C6 80.1(9) . . . . ?
C5 C4 C7 O1 168.1(6) . . . . ?
C1 C4 C7 O1 -72.2(7) . . . . ?
C6 C4 C7 O1 48.5(8) . . . . ?
N4 C9 C10 C11 -1.0(7) . . . . ?
C12 C9 C10 C11 -178.9(6) . . . . ?
C9 C10 C11 N3 0.5(7) . . . . ?
N4 C9 C12 C14 -95.7(7) . . . . ?
C10 C9 C12 C14 81.9(8) . . . . ?
N4 C9 C12 C13 144.3(6) . . . . ?
C10 C9 C12 C13 -38.1(9) . . . . ?
N4 C9 C12 C15 28.2(8) . . . . ?
C10 C9 C12 C15 -154.2(6) . . . . ?
C9 C12 C15 O2 -72.8(7) . . . . ?
C14 C12 C15 O2 50.6(8) . . . . ?
C13 C12 C15 O2 169.0(6) . . . . ?
N6 C17 C18 C19 -0.5(8) . . . . ?
C20 C17 C18 C19 -179.6(6) . . . . ?
C17 C18 C19 N5 0.3(8) . . . . ?
N6 C17 C20 C23 32.2(8) . . . . ?
C18 C17 C20 C23 -148.9(7) . . . . ?
N6 C17 C20 C21 -91.2(7) . . . . ?
C18 C17 C20 C21 87.8(8) . . . . ?
N6 C17 C20 C22 148.5(6) . . . . ?
C18 C17 C20 C22 -32.6(9) . . . . ?
C17 C20 C23 O3 -72.2(7) . . . . ?
C21 C20 C23 O3 48.8(8) . . . . ?
C22 C20 C23 O3 169.2(5) . . . . ?
C2 C3 N1 N2 -0.5(8) . . . . ?
C2 C3 N1 B1 179.2(7) . . . . ?
N3 B1 N1 C3 -112.0(7) . . . . ?
N5 B1 N1 C3 125.3(7) . . . . ?
N3 B1 N1 N2 67.6(8) . . . . ?
N5 B1 N1 N2 -55.1(8) . . . . ?
C2 C1 N2 N1 1.1(7) . . . . ?
C4 C1 N2 N1 -179.7(6) . . . . ?
C2 C1 N2 Ca -167.3(5) . . . . ?
C4 C1 N2 Ca 12.0(10) . . . . ?
C3 N1 N2 C1 -0.4(7) . . . . ?
B1 N1 N2 C1 180.0(6) . . . . ?
C3 N1 N2 Ca 170.5(4) . . . . ?
B1 N1 N2 Ca -9.1(7) . . . . ?
O3 Ca N2 C1 -86.8(6) . . . . ?
O2 Ca N2 C1 67.2(7) . . . . ?
O1 Ca N2 C1 -8.6(6) . . . . ?
N4 Ca N2 C1 130.1(6) . . . . ?
N6 Ca N2 C1 -145.3(6) . . . . ?
O3 Ca N2 N1 105.8(4) . . . . ?
O2 Ca N2 N1 -100.2(4) . . . . ?
O1 Ca N2 N1 -176.0(4) . . . . ?
N4 Ca N2 N1 -37.3(4) . . . . ?
N6 Ca N2 N1 47.3(4) . . . . ?
C10 C11 N3 N4 0.2(7) . . . . ?
C10 C11 N3 B1 179.7(6) . . . . ?
N5 B1 N3 C11 -109.8(7) . . . . ?
N1 B1 N3 C11 127.1(7) . . . . ?
N5 B1 N3 N4 69.7(7) . . . . ?
N1 B1 N3 N4 -53.4(8) . . . . ?
C10 C9 N4 N3 1.1(6) . . . . ?
C12 C9 N4 N3 179.2(5) . . . . ?
C10 C9 N4 Ca -163.5(4) . . . . ?
C12 C9 N4 Ca 14.6(9) . . . . ?
C11 N3 N4 C9 -0.8(6) . . . . ?
B1 N3 N4 C9 179.6(5) . . . . ?
C11 N3 N4 Ca 167.0(4) . . . . ?
B1 N3 N4 Ca -12.6(7) . . . . ?
O3 Ca N4 C9 72.4(6) . . . . ?
O2 Ca N4 C9 -15.8(5) . . . . ?
O1 Ca N4 C9 -89.1(6) . . . . ?
N6 Ca N4 C9 131.7(6) . . . . ?
N2 Ca N4 C9 -148.2(6) . . . . ?
O3 Ca N4 N3 -91.0(4) . . . . ?
O2 Ca N4 N3 -179.2(4) . . . . ?
O1 Ca N4 N3 107.5(4) . . . . ?
N6 Ca N4 N3 -31.7(4) . . . . ?
N2 Ca N4 N3 48.4(4) . . . . ?
C18 C19 N5 N6 0.0(8) . . . . ?
C18 C19 N5 B1 -179.9(6) . . . . ?
N3 B1 N5 C19 119.0(7) . . . . ?
N1 B1 N5 C19 -118.6(7) . . . . ?
N3 B1 N5 N6 -60.9(8) . . . . ?
N1 B1 N5 N6 61.5(8) . . . . ?
C18 C17 N6 N5 0.5(7) . . . . ?
C20 C17 N6 N5 179.6(5) . . . . ?
C18 C17 N6 Ca -179.4(5) . . . . ?
C20 C17 N6 Ca -0.2(9) . . . . ?
C19 N5 N6 C17 -0.3(7) . . . . ?
B1 N5 N6 C17 179.6(6) . . . . ?
C19 N5 N6 Ca 179.6(4) . . . . ?
B1 N5 N6 Ca -0.5(7) . . . . ?
O3 Ca N6 C17 -0.6(6) . . . . ?
O2 Ca N6 C17 -85.9(6) . . . . ?
O1 Ca N6 C17 77.3(6) . . . . ?
N4 Ca N6 C17 -142.1(6) . . . . ?
N2 Ca N6 C17 137.6(6) . . . . ?
O3 Ca N6 N5 179.5(4) . . . . ?
O2 Ca N6 N5 94.2(4) . . . . ?
O1 Ca N6 N5 -102.5(4) . . . . ?
N4 Ca N6 N5 38.0(4) . . . . ?
N2 Ca N6 N5 -42.3(4) . . . . ?
C4 C7 O1 C8 -105.6(7) . . . . ?
C4 C7 O1 Ca 77.6(6) . . . . ?
O3 Ca O1 C7 101.4(4) . . . . ?
O2 Ca O1 C7 -159.7(4) . . . . ?
N4 Ca O1 C7 -91.4(5) . . . . ?
N6 Ca O1 C7 30.7(5) . . . . ?
N2 Ca O1 C7 -31.0(4) . . . . ?
O3 Ca O1 C8 -74.7(5) . . . . ?
O2 Ca O1 C8 24.2(5) . . . . ?
N4 Ca O1 C8 92.5(6) . . . . ?
N6 Ca O1 C8 -145.4(5) . . . . ?
N2 Ca O1 C8 152.9(6) . . . . ?
C12 C15 O2 C16 -108.7(6) . . . . ?
C12 C15 O2 Ca 71.3(6) . . . . ?
O3 Ca O2 C15 -160.9(4) . . . . ?
O1 Ca O2 C15 108.6(4) . . . . ?
N4 Ca O2 C15 -25.8(4) . . . . ?
N6 Ca O2 C15 -84.1(5) . . . . ?
N2 Ca O2 C15 38.7(5) . . . . ?
O3 Ca O2 C16 19.1(5) . . . . ?
O1 Ca O2 C16 -71.4(4) . . . . ?
N4 Ca O2 C16 154.2(5) . . . . ?
N6 Ca O2 C16 95.9(5) . . . . ?
N2 Ca O2 C16 -141.4(4) . . . . ?
C20 C23 O3 C24 -112.5(7) . . . . ?
C20 C23 O3 Ca 77.4(6) . . . . ?
O2 Ca O3 C24 -62.1(6) . . . . ?
O1 Ca O3 C24 25.5(6) . . . . ?
N4 Ca O3 C24 -140.8(5) . . . . ?
N6 Ca O3 C24 157.1(6) . . . . ?
N2 Ca O3 C24 97.0(6) . . . . ?
O2 Ca O3 C23 106.7(4) . . . . ?
O1 Ca O3 C23 -165.7(4) . . . . ?
N4 Ca O3 C23 28.0(5) . . . . ?
N6 Ca O3 C23 -34.1(4) . . . . ?
N2 Ca O3 C23 -94.2(4) . . . . ?
N8 C25 C26 C27 -1.0(8) . . . . ?
C28 C25 C26 C27 179.1(7) . . . . ?
C25 C26 C27 N7 0.4(8) . . . . ?
N8 C25 C28 C31 61.4(8) . . . . ?
C26 C25 C28 C31 -118.8(8) . . . . ?
N8 C25 C28 C29 -56.3(9) . . . . ?
C26 C25 C28 C29 123.6(8) . . . . ?
N8 C25 C28 C30 -176.6(7) . . . . ?
C26 C25 C28 C30 3.3(11) . . . . ?
C25 C28 C31 O4 60.3(8) . . . . ?
C29 C28 C31 O4 179.3(7) . . . . ?
C30 C28 C31 O4 -61.3(9) . . . . ?
N10 C33 C34 C35 -0.5(8) . . . . ?
C36 C33 C34 C35 177.5(7) . . . . ?
C33 C34 C35 N9 0.5(8) . . . . ?
N10 C33 C36 C39 -39.2(9) . . . . ?
C34 C33 C36 C39 143.0(8) . . . . ?
N10 C33 C36 C38 78.3(9) . . . . ?
C34 C33 C36 C38 -99.6(10) . . . . ?
N10 C33 C36 C37 -161.7(6) . . . . ?
C34 C33 C36 C37 20.5(11) . . . . ?
C33 C36 C39 O6 168.4(7) . . . . ?
C38 C36 C39 O6 49.3(10) . . . . ?
C37 C36 C39 O6 -68.7(10) . . . . ?
C36 C39 O6 C40 -163.8(10) . . . . ?
N12 C41 C42 C43 0.4(8) . . . . ?
C44 C41 C42 C43 178.6(7) . . . . ?
C41 C42 C43 N11 -0.1(8) . . . . ?
N12 C41 C44 C47A -158.0(10) . . . . ?
C42 C41 C44 C47A 24.0(12) . . . . ?
N12 C41 C44 C46 125.8(10) . . . . ?
C42 C41 C44 C46 -52.3(12) . . . . ?
N12 C41 C44 C45A -32.0(11) . . . . ?
C42 C41 C44 C45A 150.0(10) . . . . ?
N12 C41 C44 C45 -0.4(11) . . . . ?
C42 C41 C44 C45 -178.4(9) . . . . ?
N12 C41 C44 C47 -116.5(9) . . . . ?
C42 C41 C44 C47 65.4(11) . . . . ?
N12 C41 C44 C46A 85.7(10) . . . . ?
C42 C41 C44 C46A -92.4(10) . . . . ?
C26 C27 N7 N8 0.4(7) . . . . ?
C26 C27 N7 B2 176.7(6) . . . . ?
N9 B2 N7 C27 -2.8(9) . . . . ?
N11 B2 N7 C27 116.3(7) . . . . ?
N9 B2 N7 N8 173.2(5) . . . . ?
N11 B2 N7 N8 -67.7(7) . . . . ?
C26 C25 N8 N7 1.3(7) . . . . ?
C28 C25 N8 N7 -178.9(5) . . . . ?
C27 N7 N8 C25 -1.0(7) . . . . ?
B2 N7 N8 C25 -177.6(5) . . . . ?
C34 C35 N9 N10 -0.4(7) . . . . ?
C34 C35 N9 B2 -169.0(6) . . . . ?
N7 B2 N9 C35 85.3(8) . . . . ?
N11 B2 N9 C35 -33.0(9) . . . . ?
N7 B2 N9 N10 -82.3(6) . . . . ?
N11 B2 N9 N10 159.4(5) . . . . ?
C34 C33 N10 N9 0.3(7) . . . . ?
C36 C33 N10 N9 -178.0(5) . . . . ?
C35 N9 N10 C33 0.0(7) . . . . ?
B2 N9 N10 C33 169.9(5) . . . . ?
C42 C43 N11 N12 -0.2(7) . . . . ?
C42 C43 N11 B2 176.0(6) . . . . ?
N9 B2 N11 C43 115.7(7) . . . . ?
N7 B2 N11 C43 -2.0(9) . . . . ?
N9 B2 N11 N12 -68.4(7) . . . . ?
N7 B2 N11 N12 173.8(5) . . . . ?
C42 C41 N12 N11 -0.5(8) . . . . ?
C44 C41 N12 N11 -178.9(6) . . . . ?
C43 N11 N12 C41 0.4(7) . . . . ?
B2 N11 N12 C41 -176.2(6) . . . . ?
C28 C31 O4 C32 -164.2(8) . . . . ?
C48 O5 C47 C44 152.0(19) . . . . ?
C47A C44 C47 O5 -65.7(13) . . . . ?
C41 C44 C47 O5 -169.4(9) . . . . ?
C46 C44 C47 O5 -48.6(13) . . . . ?
C45A C44 C47 O5 80.1(11) . . . . ?
C45 C44 C47 O5 71.0(11) . . . . ?
C46A C44 C47 O5 -24.8(17) . . . . ?
C48A O5A C47A C44 169(3) . . . . ?
C41 C44 C47A O5A -164.1(11) . . . . ?
C46 C44 C47A O5A -56.3(13) . . . . ?
C45A C44 C47A O5A 69.8(14) . . . . ?
C45 C44 C47A O5A 44.3(15) . . . . ?
C47 C44 C47A O5A 106.5(16) . . . . ?
C46A C44 C47A O5A -48.1(14) . . . . ?
